data_7045842
loop_
_publ_author_name
'Molter, Anja'
'Kathrein, Stefanie'
'Kircher, Brigitte'
'Mohr, Fabian'

_publ_section_title
;
 Anti-tumour active gold(i), palladium(ii) and ruthenium(ii) complexes
 with thio- and selenoureato ligands: a comparative study.
;
_journal_issue 14
_journal_name_full 'Dalton transactions (Cambridge, England : 2003)'
_journal_page_first 5055
_journal_page_last 5064
_journal_paper_doi 10.1039/C7DT04180B
_journal_volume 47
_journal_year 2018
_chemical_formula_moiety 'C24 H22 N5 O3 Pd S, F6 P, C2 H3 N'
_chemical_formula_sum 'C26 H25 F6 N6 O3 P Pd S'
_chemical_formula_weight 752.95
_space_group_crystal_system triclinic
_space_group_IT_number 2
_space_group_name_Hall '-P 1'
_space_group_name_H-M_alt 'P -1'
_symmetry_space_group_name_Hall '-P 1'
_symmetry_space_group_name_H-M 'P -1'
_atom_sites_solution_hydrogens geom
_audit_creation_date 2018-03-05
_audit_creation_method
;
Olex2 1.2
(compiled 2017.08.10 svn.r3461 for OlexSys, GUI svn.r5381)
;
_audit_update_record
;
2018-03-05 deposited with the CCDC.
2018-03-12 downloaded from the CCDC.
;
_cell_angle_alpha 73.297(4)
_cell_angle_beta 86.790(3)
_cell_angle_gamma 78.665(3)
_cell_formula_units_Z 2
_cell_length_a 9.4469(4)
_cell_length_b 11.9984(5)
_cell_length_c 13.5026(6)
_cell_measurement_reflns_used 7641
_cell_measurement_temperature 150
_cell_measurement_theta_max 29.4672
_cell_measurement_theta_min 2.6984
_cell_volume 1437.32(11)
_computing_cell_refinement
;
CrysAlisPro, Oxford Diffraction Ltd.,
Version 1.171.33.34d (release 27-02-2009 CrysAlis171 .NET)
(compiled Feb 27 2009,15:38:38)
;
_computing_data_collection
;
CrysAlisPro, Oxford Diffraction Ltd.,
Version 1.171.33.34d (release 27-02-2009 CrysAlis171 .NET)
(compiled Feb 27 2009,15:38:38)
;
_computing_data_reduction
;
CrysAlisPro, Oxford Diffraction Ltd.,
Version 1.171.33.34d (release 27-02-2009 CrysAlis171 .NET)
(compiled Feb 27 2009,15:38:38)
;
_computing_molecular_graphics 'Olex2 (Dolomanov et al., 2009)'
_computing_publication_material 'Olex2 (Dolomanov et al., 2009)'
_computing_structure_refinement 'ShelXL (Sheldrick, 2015)'
_computing_structure_solution 'SHELXS-97 (Sheldrick, 1990)/Bruker'
_diffrn_ambient_temperature 150.0
_diffrn_detector_area_resol_mean 16.2705
_diffrn_measured_fraction_theta_full 0.999
_diffrn_measured_fraction_theta_max 0.836
_diffrn_measurement_details
;
#__ type_ start__ end____ width___ exp.time_
  1 omega  -90.00    7.00   1.0000    3.1700
omega____ theta____ kappa____ phi______ frames
    -      -19.6975  -77.0000 -180.0000 97

#__ type_ start__ end____ width___ exp.time_
  2 omega  -95.00  -64.00   1.0000    3.1700
omega____ theta____ kappa____ phi______ frames
    -      -19.6975  179.0000    0.0000 31

#__ type_ start__ end____ width___ exp.time_
  3 omega  -71.00  -40.00   1.0000    3.1700
omega____ theta____ kappa____ phi______ frames
    -      -19.6975  179.0000  150.0000 31

#__ type_ start__ end____ width___ exp.time_
  4 omega  -35.00   53.00   1.0000    3.1700
omega____ theta____ kappa____ phi______ frames
    -      -19.6975   37.0000   90.0000 88

#__ type_ start__ end____ width___ exp.time_
  5 omega  -68.00    9.00   1.0000    3.1700
omega____ theta____ kappa____ phi______ frames
    -      -19.6975  110.0000    6.0000 77

#__ type_ start__ end____ width___ exp.time_
  6 omega  -50.00   45.00   1.0000    3.1700
omega____ theta____ kappa____ phi______ frames
    -      -19.6975   77.0000  -60.0000 95
;
_diffrn_measurement_device_type 'Goniometer Xcalibur, detector: Eos (Gemini ultra Mo)'
_diffrn_measurement_method '\w scans'
_diffrn_orient_matrix_UB_11 0.0192671491
_diffrn_orient_matrix_UB_12 0.0469757451
_diffrn_orient_matrix_UB_13 -0.0406802929
_diffrn_orient_matrix_UB_21 0.0015260635
_diffrn_orient_matrix_UB_22 -0.0344537493
_diffrn_orient_matrix_UB_23 -0.0349498930
_diffrn_orient_matrix_UB_31 -0.0741654534
_diffrn_orient_matrix_UB_32 0.0236503798
_diffrn_orient_matrix_UB_33 -0.0113156705
_diffrn_radiation_monochromator graphite
_diffrn_radiation_type MoK\a
_diffrn_radiation_wavelength 0.71073
_diffrn_reflns_av_R_equivalents 0.0212
_diffrn_reflns_av_unetI/netI 0.0432
_diffrn_reflns_Laue_measured_fraction_full 0.999
_diffrn_reflns_Laue_measured_fraction_max 0.836
_diffrn_reflns_limit_h_max 13
_diffrn_reflns_limit_h_min -12
_diffrn_reflns_limit_k_max 15
_diffrn_reflns_limit_k_min -13
_diffrn_reflns_limit_l_max 15
_diffrn_reflns_limit_l_min -17
_diffrn_reflns_number 12416
_diffrn_reflns_point_group_measured_fraction_full 0.999
_diffrn_reflns_point_group_measured_fraction_max 0.836
_diffrn_reflns_theta_full 25.050
_diffrn_reflns_theta_max 29.500
_diffrn_reflns_theta_min 2.704
_diffrn_source 'Enhance (Mo) X-ray Source'
_exptl_absorpt_coefficient_mu 0.854
_exptl_absorpt_correction_T_max 1.00000
_exptl_absorpt_correction_T_min 0.81702
_exptl_absorpt_correction_type multi-scan
_exptl_absorpt_process_details
;
CrysAlisPro, Oxford Diffraction Ltd.,
Version 1.171.33.34d (release 27-02-2009 CrysAlis171 .NET)
(compiled Feb 27 2009,15:38:38)
Empirical absorption correction using spherical harmonics,
 implemented in SCALE3 ABSPACK scaling algorithm.
;
_exptl_crystal_colour yellow
_exptl_crystal_colour_primary yellow
_exptl_crystal_density_diffrn 1.740
_exptl_crystal_density_method 'not measured'
_exptl_crystal_description needle
_exptl_crystal_F_000 756
_exptl_crystal_size_max 0.25
_exptl_crystal_size_mid 0.07
_exptl_crystal_size_min 0.04
_refine_diff_density_max 0.398
_refine_diff_density_min -0.451
_refine_diff_density_rms 0.073
_refine_ls_extinction_method none
_refine_ls_goodness_of_fit_ref 0.951
_refine_ls_hydrogen_treatment constr
_refine_ls_matrix_type full
_refine_ls_number_parameters 400
_refine_ls_number_reflns 6686
_refine_ls_number_restraints 0
_refine_ls_restrained_S_all 0.951
_refine_ls_R_factor_all 0.0369
_refine_ls_R_factor_gt 0.0276
_refine_ls_shift/su_max 0.001
_refine_ls_shift/su_mean 0.000
_refine_ls_structure_factor_coef Fsqd
_refine_ls_weighting_details 'w=1/[\s^2^(Fo^2^)+(0.0292P)^2^] where P=(Fo^2^+2Fc^2^)/3'
_refine_ls_weighting_scheme calc
_refine_ls_wR_factor_gt 0.0569
_refine_ls_wR_factor_ref 0.0587
_reflns_Friedel_coverage 0.000
_reflns_number_gt 5563
_reflns_number_total 6686
_reflns_threshold_expression 'I > 2\s(I)'
_cod_data_source_file c7dt04180b2.cif
_cod_data_source_block ams194
_cod_depositor_comments 'Adding full bibliography for 7045840--7045844.cif.'
_cod_original_cell_volume 1437.31(11)
_cod_database_code 7045842
_shelx_shelxl_version_number 2018/1
_shelx_space_group_comment
;
The symmetry employed for this shelxl refinement is uniquely defined
by the following loop, which should always be used as a source of
symmetry information in preference to the above space-group names.
They are only intended as comments.
;
_reflns_odcompleteness_completeness 99.86
_reflns_odcompleteness_iscentric 1
_reflns_odcompleteness_theta 26.32
_olex2_refinement_description
;
1. Fixed Uiso
 At 1.2 times of:
  All C(H) groups, All C(H,H) groups
 At 1.5 times of:
  All C(H,H,H) groups
2.a Secondary CH2 refined with riding coordinates:
 C9(H9A,H9B), C11(H11A,H11B)
2.b Aromatic/amide H refined with riding coordinates:
 C14(H14), C15(H15), C13(H13), C21(H21), C20(H20), C19(H19), C24(H24),
 C23(H23), C3(H3), C7(H7), C4(H4), C6(H6)
2.c Idealised Me refined as rotating group:
 C12(H12A,H12B,H12C), C10(H10A,H10B,H10C), C25(H25A,H25B,H25C)
;
_olex2_date_sample_data_collection 2009-06-24
_olex2_submission_special_instructions 'No special instructions were received'

loop_
_space_group_symop_operation_xyz
'x, y, z'
'-x, -y, -z'

loop_
_atom_site_label
_atom_site_type_symbol
_atom_site_fract_x
_atom_site_fract_y
_atom_site_fract_z
_atom_site_U_iso_or_equiv
_atom_site_adp_type
_atom_site_occupancy
_atom_site_site_symmetry_order
_atom_site_calc_flag
_atom_site_refinement_flags_posn
Pd1 Pd 0.37238(2) 0.12755(2) 0.47580(2) 0.01625(5) Uani 1 1 d .
N5 N 0.39019(17) 0.15570(15) 0.31811(12) 0.0185(4) Uani 1 1 d .
N4 N 0.49055(17) 0.25713(15) 0.44379(12) 0.0174(3) Uani 1 1 d .
C18 C 0.4642(2) 0.24446(17) 0.27296(15) 0.0173(4) Uani 1 1 d .
C22 C 0.4909(2) 0.27925(19) 0.16694(15) 0.0221(4) Uani 1 1 d .
C14 C 0.6227(2) 0.39542(18) 0.47382(16) 0.0218(4) Uani 1 1 d .
H14 H 0.659048 0.426954 0.522023 0.026 Uiso 1 1 calc R
C15 C 0.6484(2) 0.43844(18) 0.37072(16) 0.0231(5) Uani 1 1 d .
H15 H 0.700943 0.500942 0.346776 0.028 Uiso 1 1 calc R
C17 C 0.5181(2) 0.29905(17) 0.34042(15) 0.0174(4) Uani 1 1 d .
C13 C 0.5428(2) 0.30487(18) 0.50866(15) 0.0203(4) Uani 1 1 d .
H13 H 0.525207 0.276454 0.580654 0.024 Uiso 1 1 calc R
C21 C 0.4383(2) 0.2182(2) 0.10637(16) 0.0270(5) Uani 1 1 d .
H21 H 0.453440 0.239107 0.033720 0.032 Uiso 1 1 calc R
C20 C 0.3657(2) 0.1291(2) 0.15235(16) 0.0269(5) Uani 1 1 d .
H20 H 0.330659 0.087194 0.111998 0.032 Uiso 1 1 calc R
C19 C 0.3430(2) 0.0997(2) 0.25927(16) 0.0240(5) Uani 1 1 d .
H19 H 0.292120 0.037587 0.290535 0.029 Uiso 1 1 calc R
C16 C 0.5965(2) 0.38962(18) 0.30016(16) 0.0212(4) Uani 1 1 d .
S1 S 0.35543(6) 0.11876(5) 0.64359(4) 0.02121(11) Uani 1 1 d .
C24 C 0.6204(2) 0.42555(19) 0.19114(16) 0.0262(5) Uani 1 1 d .
H24 H 0.672240 0.487738 0.162683 0.031 Uiso 1 1 calc R
C23 C 0.5705(2) 0.3728(2) 0.12731(16) 0.0278(5) Uani 1 1 d .
H23 H 0.588681 0.398253 0.055169 0.033 Uiso 1 1 calc R
O1 O 0.25429(14) 0.00502(13) 0.48732(10) 0.0204(3) Uani 1 1 d .
N2 N 0.20074(17) -0.06167(15) 0.66526(12) 0.0190(4) Uani 1 1 d .
C1 C 0.1982(2) -0.05831(17) 0.56718(15) 0.0168(4) Uani 1 1 d .
C8 C 0.2598(2) 0.00924(18) 0.70605(15) 0.0183(4) Uani 1 1 d .
N1 N 0.24203(18) -0.00921(15) 0.80759(12) 0.0213(4) Uani 1 1 d .
C2 C 0.1167(2) -0.14338(17) 0.54438(15) 0.0179(4) Uani 1 1 d .
C3 C 0.1131(2) -0.15242(19) 0.44418(16) 0.0223(4) Uani 1 1 d .
H3 H 0.161475 -0.103510 0.390502 0.027 Uiso 1 1 calc R
C7 C 0.0439(2) -0.21421(19) 0.62296(16) 0.0242(5) Uani 1 1 d .
H7 H 0.046153 -0.209108 0.691749 0.029 Uiso 1 1 calc R
C12 C 0.1899(3) 0.1766(2) 0.86196(18) 0.0335(6) Uani 1 1 d .
H12A H 0.174449 0.225734 0.790235 0.050 Uiso 1 1 calc GR
H12B H 0.229565 0.219895 0.901872 0.050 Uiso 1 1 calc GR
H12C H 0.097664 0.157900 0.892229 0.050 Uiso 1 1 calc GR
C9 C 0.1622(2) -0.1014(2) 0.86771(16) 0.0271(5) Uani 1 1 d .
H9A H 0.192948 -0.125838 0.940946 0.033 Uiso 1 1 calc R
H9B H 0.187585 -0.171659 0.841295 0.033 Uiso 1 1 calc R
C11 C 0.2945(2) 0.0631(2) 0.86437(16) 0.0262(5) Uani 1 1 d .
H11A H 0.387440 0.082845 0.833956 0.031 Uiso 1 1 calc R
H11B H 0.312816 0.015697 0.937225 0.031 Uiso 1 1 calc R
C10 C 0.0000(2) -0.0596(2) 0.86201(19) 0.0372(6) Uani 1 1 d .
H10A H -0.031058 -0.033919 0.789599 0.056 Uiso 1 1 calc GR
H10B H -0.026524 0.006960 0.892052 0.056 Uiso 1 1 calc GR
H10C H -0.047402 -0.124678 0.900695 0.056 Uiso 1 1 calc GR
C5 C -0.0317(2) -0.29867(18) 0.50065(17) 0.0242(5) Uani 1 1 d .
C4 C 0.0402(2) -0.23150(19) 0.42125(17) 0.0256(5) Uani 1 1 d .
H4 H 0.039794 -0.239116 0.353158 0.031 Uiso 1 1 calc R
C6 C -0.0316(2) -0.29174(19) 0.60055(17) 0.0277(5) Uani 1 1 d .
H6 H -0.082530 -0.339461 0.653319 0.033 Uiso 1 1 calc R
N3 N -0.1144(2) -0.38037(17) 0.47699(17) 0.0316(5) Uani 1 1 d .
O3 O -0.19569(19) -0.42519(16) 0.54377(15) 0.0450(5) Uani 1 1 d .
O2 O -0.09921(19) -0.39817(16) 0.39230(15) 0.0431(5) Uani 1 1 d .
P1 P 0.35268(6) 0.74617(5) 0.18438(4) 0.02234(12) Uani 1 1 d .
F3 F 0.39074(17) 0.85493(12) 0.09258(10) 0.0432(4) Uani 1 1 d .
F5 F 0.32365(16) 0.83078(13) 0.25829(10) 0.0420(4) Uani 1 1 d .
F6 F 0.38381(16) 0.66305(13) 0.10928(10) 0.0427(4) Uani 1 1 d .
F4 F 0.51752(15) 0.70995(13) 0.21864(12) 0.0478(4) Uani 1 1 d .
F2 F 0.18882(15) 0.78284(14) 0.14940(13) 0.0517(4) Uani 1 1 d .
F1 F 0.31664(16) 0.63836(13) 0.27550(10) 0.0451(4) Uani 1 1 d .
C26 C 0.0568(4) 0.4408(3) 0.1272(2) 0.0589(8) Uani 1 1 d .
N6 N 0.0196(4) 0.3599(3) 0.1174(2) 0.0936(11) Uani 1 1 d .
C25 C 0.1001(5) 0.5402(3) 0.1429(3) 0.0930(14) Uani 1 1 d .
H25A H 0.077630 0.607741 0.081166 0.139 Uiso 1 1 calc GR
H25B H 0.204274 0.522325 0.156011 0.139 Uiso 1 1 calc GR
H25C H 0.048513 0.559876 0.202518 0.139 Uiso 1 1 calc GR

loop_
_atom_site_aniso_label
_atom_site_aniso_U_11
_atom_site_aniso_U_22
_atom_site_aniso_U_33
_atom_site_aniso_U_23
_atom_site_aniso_U_13
_atom_site_aniso_U_12
Pd1 0.01629(8) 0.01744(8) 0.01743(8) -0.00650(6) -0.00082(5) -0.00624(6)
N5 0.0184(9) 0.0187(9) 0.0202(9) -0.0069(7) -0.0007(7) -0.0057(7)
N4 0.0159(9) 0.0181(9) 0.0196(9) -0.0072(7) -0.0012(6) -0.0038(7)
C18 0.0152(10) 0.0158(10) 0.0216(10) -0.0064(8) -0.0005(8) -0.0026(8)
C22 0.0222(11) 0.0227(12) 0.0214(11) -0.0083(9) -0.0002(8) -0.0015(9)
C14 0.0208(11) 0.0192(11) 0.0294(12) -0.0127(9) -0.0046(8) -0.0032(9)
C15 0.0200(11) 0.0159(11) 0.0355(12) -0.0090(9) -0.0009(9) -0.0057(9)
C17 0.0152(10) 0.0156(10) 0.0212(10) -0.0056(8) -0.0005(8) -0.0015(8)
C13 0.0215(11) 0.0206(11) 0.0216(11) -0.0081(8) -0.0020(8) -0.0064(9)
C21 0.0289(12) 0.0342(14) 0.0206(11) -0.0119(9) 0.0013(9) -0.0066(11)
C20 0.0291(13) 0.0340(14) 0.0236(11) -0.0156(10) -0.0026(9) -0.0083(11)
C19 0.0248(12) 0.0273(12) 0.0250(11) -0.0115(9) -0.0003(9) -0.0102(10)
C16 0.0187(11) 0.0167(11) 0.0280(11) -0.0064(8) 0.0001(8) -0.0027(9)
S1 0.0241(3) 0.0241(3) 0.0194(3) -0.0078(2) -0.0003(2) -0.0114(2)
C24 0.0296(13) 0.0227(12) 0.0269(12) -0.0054(9) 0.0048(9) -0.0099(10)
C23 0.0323(13) 0.0275(13) 0.0227(11) -0.0044(9) 0.0062(9) -0.0090(11)
O1 0.0209(8) 0.0236(8) 0.0210(7) -0.0082(6) -0.0003(6) -0.0109(6)
N2 0.0211(9) 0.0179(9) 0.0195(9) -0.0057(7) -0.0023(7) -0.0057(8)
C1 0.0135(10) 0.0134(10) 0.0219(10) -0.0038(8) -0.0032(8) 0.0000(8)
C8 0.0156(10) 0.0182(11) 0.0202(10) -0.0046(8) -0.0039(8) -0.0014(8)
N1 0.0241(10) 0.0230(10) 0.0175(9) -0.0034(7) -0.0032(7) -0.0088(8)
C2 0.0154(10) 0.0143(11) 0.0243(11) -0.0066(8) -0.0024(8) -0.0009(8)
C3 0.0218(11) 0.0214(12) 0.0258(11) -0.0084(9) -0.0003(8) -0.0066(9)
C7 0.0239(12) 0.0211(12) 0.0287(12) -0.0057(9) -0.0021(9) -0.0083(10)
C12 0.0370(14) 0.0373(15) 0.0349(13) -0.0195(11) 0.0042(10) -0.0142(12)
C9 0.0334(13) 0.0285(13) 0.0186(11) -0.0016(9) -0.0010(9) -0.0111(11)
C11 0.0309(13) 0.0334(13) 0.0178(11) -0.0079(9) -0.0044(9) -0.0124(11)
C10 0.0320(14) 0.0389(15) 0.0442(15) -0.0128(12) 0.0075(11) -0.0153(12)
C5 0.0170(11) 0.0148(11) 0.0424(13) -0.0087(9) -0.0094(9) -0.0033(9)
C4 0.0221(12) 0.0249(12) 0.0340(12) -0.0144(10) -0.0067(9) -0.0031(10)
C6 0.0220(12) 0.0221(12) 0.0366(13) -0.0011(10) -0.0031(9) -0.0087(10)
N3 0.0223(11) 0.0158(10) 0.0583(14) -0.0122(9) -0.0143(9) -0.0004(8)
O3 0.0351(10) 0.0312(10) 0.0731(13) -0.0119(9) -0.0056(9) -0.0191(9)
O2 0.0441(11) 0.0345(10) 0.0624(12) -0.0262(9) -0.0145(9) -0.0120(9)
P1 0.0265(3) 0.0238(3) 0.0180(3) -0.0075(2) -0.0005(2) -0.0055(3)
F3 0.0726(11) 0.0308(8) 0.0261(7) -0.0017(6) 0.0017(7) -0.0198(8)
F5 0.0576(10) 0.0456(9) 0.0321(8) -0.0257(7) 0.0058(6) -0.0111(8)
F6 0.0649(10) 0.0375(9) 0.0354(8) -0.0233(7) 0.0093(7) -0.0159(8)
F4 0.0302(8) 0.0418(9) 0.0715(10) -0.0149(8) -0.0133(7) -0.0050(7)
F2 0.0300(8) 0.0496(10) 0.0781(11) -0.0227(9) -0.0185(7) -0.0015(7)
F1 0.0643(10) 0.0410(9) 0.0295(8) -0.0010(6) 0.0061(7) -0.0239(8)
C26 0.075(2) 0.047(2) 0.0555(19) -0.0087(15) -0.0076(16) -0.0211(18)
N6 0.159(3) 0.060(2) 0.070(2) -0.0111(16) -0.013(2) -0.047(2)
C25 0.132(4) 0.073(3) 0.088(3) -0.015(2) -0.015(3) -0.060(3)

loop_
_atom_type_symbol
_atom_type_description
_atom_type_scat_dispersion_real
_atom_type_scat_dispersion_imag
_atom_type_scat_source
C C 0.0033 0.0016 'International Tables Vol C Tables 4.2.6.8 and 6.1.1.4'
H H 0.0000 0.0000 'International Tables Vol C Tables 4.2.6.8 and 6.1.1.4'
F F 0.0171 0.0103 'International Tables Vol C Tables 4.2.6.8 and 6.1.1.4'
P P 0.1023 0.0942 'International Tables Vol C Tables 4.2.6.8 and 6.1.1.4'
N N 0.0061 0.0033 'International Tables Vol C Tables 4.2.6.8 and 6.1.1.4'
Pd Pd -0.9988 1.0072 'International Tables Vol C Tables 4.2.6.8 and 6.1.1.4'
S S 0.1246 0.1234 'International Tables Vol C Tables 4.2.6.8 and 6.1.1.4'
O O 0.0106 0.0060 'International Tables Vol C Tables 4.2.6.8 and 6.1.1.4'

loop_
_geom_angle_atom_site_label_1
_geom_angle_atom_site_label_2
_geom_angle_atom_site_label_3
_geom_angle
N5 Pd1 S1 173.41(5)
N4 Pd1 N5 81.34(6)
N4 Pd1 S1 92.83(5)
O1 Pd1 N5 91.25(6)
O1 Pd1 N4 172.51(6)
O1 Pd1 S1 94.53(4)
C18 N5 Pd1 112.06(12)
C19 N5 Pd1 129.13(14)
C19 N5 C18 118.80(17)
C17 N4 Pd1 113.06(12)
C13 N4 Pd1 129.03(13)
C13 N4 C17 117.91(17)
N5 C18 C22 122.67(17)
N5 C18 C17 116.68(17)
C22 C18 C17 120.62(18)
C18 C22 C21 117.06(19)
C18 C22 C23 118.34(18)
C21 C22 C23 124.60(19)
C15 C14 H14 120.0
C15 C14 C13 120.09(18)
C13 C14 H14 120.0
C14 C15 H15 120.2
C14 C15 C16 119.53(19)
C16 C15 H15 120.2
N4 C17 C18 116.82(17)
N4 C17 C16 123.09(17)
C16 C17 C18 120.08(18)
N4 C13 C14 122.06(18)
N4 C13 H13 119.0
C14 C13 H13 119.0
C22 C21 H21 120.1
C20 C21 C22 119.79(19)
C20 C21 H21 120.1
C21 C20 H20 120.2
C21 C20 C19 119.64(19)
C19 C20 H20 120.2
N5 C19 C20 122.04(19)
N5 C19 H19 119.0
C20 C19 H19 119.0
C15 C16 C24 124.25(19)
C17 C16 C15 117.31(18)
C17 C16 C24 118.44(18)
C8 S1 Pd1 108.85(7)
C16 C24 H24 119.3
C23 C24 C16 121.42(19)
C23 C24 H24 119.3
C22 C23 H23 119.5
C24 C23 C22 121.08(19)
C24 C23 H23 119.5
C1 O1 Pd1 130.04(12)
C1 N2 C8 126.90(17)
O1 C1 N2 131.05(17)
O1 C1 C2 114.15(16)
N2 C1 C2 114.79(17)
N2 C8 S1 128.45(15)
N1 C8 S1 116.63(14)
N1 C8 N2 114.92(17)
C8 N1 C9 120.52(16)
C8 N1 C11 122.27(17)
C11 N1 C9 117.16(16)
C3 C2 C1 120.01(18)
C3 C2 C7 119.33(18)
C7 C2 C1 120.66(17)
C2 C3 H3 119.4
C4 C3 C2 121.2(2)
C4 C3 H3 119.4
C2 C7 H7 120.0
C6 C7 C2 120.0(2)
C6 C7 H7 120.0
H12A C12 H12B 109.5
H12A C12 H12C 109.5
H12B C12 H12C 109.5
C11 C12 H12A 109.5
C11 C12 H12B 109.5
C11 C12 H12C 109.5
N1 C9 H9A 109.0
N1 C9 H9B 109.0
N1 C9 C10 112.88(18)
H9A C9 H9B 107.8
C10 C9 H9A 109.0
C10 C9 H9B 109.0
N1 C11 C12 113.21(17)
N1 C11 H11A 108.9
N1 C11 H11B 108.9
C12 C11 H11A 108.9
C12 C11 H11B 108.9
H11A C11 H11B 107.8
C9 C10 H10A 109.5
C9 C10 H10B 109.5
C9 C10 H10C 109.5
H10A C10 H10B 109.5
H10A C10 H10C 109.5
H10B C10 H10C 109.5
C4 C5 N3 118.5(2)
C6 C5 C4 122.92(18)
C6 C5 N3 118.6(2)
C3 C4 H4 121.2
C5 C4 C3 117.7(2)
C5 C4 H4 121.2
C7 C6 H6 120.5
C5 C6 C7 118.9(2)
C5 C6 H6 120.5
O3 N3 C5 117.7(2)
O2 N3 C5 118.4(2)
O2 N3 O3 123.90(19)
F5 P1 F3 89.06(8)
F6 P1 F3 89.99(8)
F6 P1 F5 178.92(8)
F4 P1 F3 89.61(8)
F4 P1 F5 89.60(8)
F4 P1 F6 89.88(8)
F2 P1 F3 89.98(9)
F2 P1 F5 90.54(8)
F2 P1 F6 89.98(8)
F2 P1 F4 179.56(10)
F2 P1 F1 90.58(8)
F1 P1 F3 179.44(9)
F1 P1 F5 90.91(8)
F1 P1 F6 90.04(8)
F1 P1 F4 89.83(8)
N6 C26 C25 177.9(4)
C26 C25 H25A 109.5
C26 C25 H25B 109.5
C26 C25 H25C 109.5
H25A C25 H25B 109.5
H25A C25 H25C 109.5
H25B C25 H25C 109.5

loop_
_geom_bond_atom_site_label_1
_geom_bond_atom_site_label_2
_geom_bond_distance
Pd1 N5 2.0603(16)
Pd1 N4 2.0229(16)
Pd1 S1 2.2357(5)
Pd1 O1 1.9809(13)
N5 C18 1.366(2)
N5 C19 1.321(2)
N4 C17 1.370(2)
N4 C13 1.337(2)
C18 C22 1.395(3)
C18 C17 1.430(3)
C22 C21 1.409(3)
C22 C23 1.432(3)
C14 H14 0.9500
C14 C15 1.364(3)
C14 C13 1.400(3)
C15 H15 0.9500
C15 C16 1.406(3)
C17 C16 1.399(3)
C13 H13 0.9500
C21 H21 0.9500
C21 C20 1.363(3)
C20 H20 0.9500
C20 C19 1.399(3)
C19 H19 0.9500
C16 C24 1.428(3)
S1 C8 1.731(2)
C24 H24 0.9500
C24 C23 1.357(3)
C23 H23 0.9500
O1 C1 1.282(2)
N2 C1 1.315(2)
N2 C8 1.352(2)
C1 C2 1.498(3)
C8 N1 1.331(2)
N1 C9 1.481(3)
N1 C11 1.477(2)
C2 C3 1.391(3)
C2 C7 1.397(3)
C3 H3 0.9500
C3 C4 1.386(3)
C7 H7 0.9500
C7 C6 1.382(3)
C12 H12A 0.9800
C12 H12B 0.9800
C12 H12C 0.9800
C12 C11 1.511(3)
C9 H9A 0.9900
C9 H9B 0.9900
C9 C10 1.515(3)
C11 H11A 0.9900
C11 H11B 0.9900
C10 H10A 0.9800
C10 H10B 0.9800
C10 H10C 0.9800
C5 C4 1.377(3)
C5 C6 1.375(3)
C5 N3 1.477(3)
C4 H4 0.9500
C6 H6 0.9500
N3 O3 1.224(2)
N3 O2 1.218(3)
P1 F3 1.6041(14)
P1 F5 1.5951(14)
P1 F6 1.5943(14)
P1 F4 1.5896(14)
P1 F2 1.5835(14)
P1 F1 1.5857(14)
C26 N6 1.139(4)
C26 C25 1.408(4)
C25 H25A 0.9800
C25 H25B 0.9800
C25 H25C 0.9800
